data_7241442
loop_
_publ_author_name
'Hikawa, Hidemasa'
'Takahashi, Ayaka'
'Kikkawa, Shoko'
'Suzuki, Ayaka'
'Takahashi, Yoshiki'
'Sato, Naruka'
'Okayasu, Misaki'
'Azumaya, Isao'

_publ_section_title
;
 Homochiral and heterochiral associations observed in crystals of
 ArSO2-(Aib)5-OMe
;
_journal_name_full CrystEngComm
_journal_paper_doi 10.1039/D0CE01267J
_journal_year 2020
_chemical_formula_moiety 'C31.5 H49 N5 O8 S'
_chemical_formula_sum 'C31.5 H49 N5 O8 S'
_chemical_formula_weight 657.82
_space_group_crystal_system triclinic
_space_group_IT_number 2
_space_group_name_Hall '-P 1'
_space_group_name_H-M_alt 'P -1'
_atom_sites_solution_hydrogens geom
_atom_sites_solution_primary direct
_atom_sites_solution_secondary difmap
_audit_update_record
;
2020-08-11 deposited with the CCDC.	2020-11-18 downloaded from the CCDC.
;
_cell_angle_alpha 95.4904(13)
_cell_angle_beta 96.5217(13)
_cell_angle_gamma 91.8701(14)
_cell_formula_units_Z 2
_cell_length_a 8.32010(10)
_cell_length_b 11.5563(2)
_cell_length_c 18.7213(3)
_cell_measurement_reflns_used 39779
_cell_measurement_temperature 93
_cell_measurement_theta_max 73.23
_cell_measurement_theta_min 3.80
_cell_volume 1778.47(5)
_computing_cell_refinement 'CrysAlisPro 1.171.38.43 (Rigaku OD, 2015)'
_computing_data_collection 'CrysAlisPro 1.171.38.43 (Rigaku OD, 2015)'
_computing_data_reduction 'CrysAlisPro 1.171.38.43 (Rigaku OD, 2015)'
_computing_molecular_graphics 'CrystalStructure 4.3'
_computing_publication_material 'CrystalStructure 4.3 (Rigaku, 2019)'
_computing_structure_refinement 'SHELXL Version 2018/3 (Sheldrick, 2008)'
_computing_structure_solution 'SHELXT Version 2014/5 (Sheldrick, 2014)'
_diffrn_ambient_temperature 93
_diffrn_detector_area_resol_mean 5.811
_diffrn_measured_fraction_theta_full 0.982
_diffrn_measured_fraction_theta_max 0.982
_diffrn_measurement_device_type 'Rigaku XtaLAB P200'
_diffrn_measurement_method \w
_diffrn_radiation_type 'Cu K\a'
_diffrn_radiation_wavelength 1.54187
_diffrn_reflns_av_R_equivalents 0.0427
_diffrn_reflns_av_unetI/netI 0.0190
_diffrn_reflns_Laue_measured_fraction_full 0.982
_diffrn_reflns_Laue_measured_fraction_max 0.982
_diffrn_reflns_limit_h_max 10
_diffrn_reflns_limit_h_min -10
_diffrn_reflns_limit_k_max 13
_diffrn_reflns_limit_k_min -13
_diffrn_reflns_limit_l_max 22
_diffrn_reflns_limit_l_min -22
_diffrn_reflns_number 45045
_diffrn_reflns_point_group_measured_fraction_full 0.982
_diffrn_reflns_point_group_measured_fraction_max 0.982
_diffrn_reflns_theta_full 67.687
_diffrn_reflns_theta_max 68.248
_diffrn_reflns_theta_min 3.846
_diffrn_standards_number 0
_exptl_absorpt_coefficient_mu 1.253
_exptl_absorpt_correction_T_max 0.737
_exptl_absorpt_correction_T_min 0.622
_exptl_absorpt_correction_type multi-scan
_exptl_absorpt_process_details
;
CrysAlisPro 1.171.38.43 (Rigaku Oxford Diffraction, 2015)
Empirical absorption correction using spherical harmonics,
 implemented in SCALE3 ABSPACK scaling algorithm.
;
_exptl_crystal_colour colorless
_exptl_crystal_density_diffrn 1.228
_exptl_crystal_density_method 'not measured'
_exptl_crystal_description prism
_exptl_crystal_F_000 706.00
_exptl_crystal_size_max 0.409
_exptl_crystal_size_mid 0.273
_exptl_crystal_size_min 0.244
_refine_diff_density_max 0.28
_refine_diff_density_min -0.68
_refine_ls_extinction_method none
_refine_ls_goodness_of_fit_ref 1.068
_refine_ls_hydrogen_treatment mixed
_refine_ls_number_parameters 431
_refine_ls_number_reflns 6388
_refine_ls_number_restraints 0
_refine_ls_R_factor_all 0.0502
_refine_ls_R_factor_gt 0.0483
_refine_ls_shift/su_max 0.001
_refine_ls_structure_factor_coef Fsqd
_refine_ls_weighting_details 'w = 1/[\s^2^(Fo^2^)+(0.0685P)^2^+1.0591P] where P=(Fo^2^+2Fc^2^)/3'
_refine_ls_weighting_scheme calc
_refine_ls_wR_factor_gt 0.1276
_refine_ls_wR_factor_ref 0.1308
_reflns_Friedel_coverage 0.000
_reflns_number_gt 6151
_reflns_number_total 6388
_reflns_threshold_expression F^2^>2.0\s(F^2^)
_cod_data_source_file d0ce01267j2.cif
_cod_data_source_block ata071_06_Me-TL
_cod_database_code 7241442

loop_
_space_group_symop_id
_space_group_symop_operation_xyz
1 +X,+Y,+Z
2 -X,-Y,-Z

loop_
_atom_site_label
_atom_site_type_symbol
_atom_site_fract_x
_atom_site_fract_y
_atom_site_fract_z
_atom_site_U_iso_or_equiv
_atom_site_adp_type
_atom_site_occupancy
_atom_site_site_symmetry_order
_atom_site_calc_flag
_atom_site_refinement_flags_posn
_atom_site_refinement_flags_adp
_atom_site_refinement_flags_occupancy
_atom_site_disorder_assembly
_atom_site_disorder_group
S1 S 0.44035(5) 0.82491(4) 0.71818(2) 0.02940(13) Uani 1 1 d . . . . .
H1 H 0.227(3) 0.916(2) 0.7213(12) 0.035 Uiso 1 1 d . U . . .
O1 O 0.45562(17) 0.70164(11) 0.70321(7) 0.0370(3) Uani 1 1 d . . . . .
O2 O 0.50391(16) 0.88061(12) 0.78787(7) 0.0352(3) Uani 1 1 d . . . . .
O3 O 0.10671(15) 0.56559(10) 0.73711(6) 0.0300(3) Uani 1 1 d . . . . .
O6 O 0.30307(16) 0.45832(10) 0.90239(6) 0.0318(3) Uani 1 1 d . . . . .
O9 O 0.51252(16) 0.24730(11) 0.77188(7) 0.0379(3) Uani 1 1 d . . . . .
O12 O 0.16308(16) 0.06065(11) 0.76865(7) 0.0372(3) Uani 1 1 d . . . . .
O15 O 0.05918(19) -0.04328(12) 0.90950(9) 0.0485(4) Uani 1 1 d . . . . .
O16 O -0.07039(16) 0.11576(12) 0.87930(8) 0.0382(3) Uani 1 1 d . . . . .
N1 N 0.24910(19) 0.84924(13) 0.70243(8) 0.0304(3) Uani 1 1 d . . . . .
N4 N 0.20783(18) 0.71640(13) 0.81759(7) 0.0277(3) Uani 1 1 d . . . . .
H4 H 0.240700 0.790201 0.823084 0.033 Uiso 1 1 calc R U . . .
N7 N 0.43979(17) 0.54866(12) 0.82401(8) 0.0274(3) Uani 1 1 d . . . . .
H7 H 0.451244 0.612937 0.803060 0.033 Uiso 1 1 calc R U . . .
N10 N 0.29176(17) 0.35228(13) 0.74838(8) 0.0274(3) Uani 1 1 d . . . . .
H10 H 0.255609 0.422408 0.744574 0.033 Uiso 1 1 calc R U . . .
N13 N 0.21491(18) 0.21292(13) 0.85345(8) 0.0300(3) Uani 1 1 d . . . . .
H13 H 0.233112 0.288613 0.862680 0.036 Uiso 1 1 calc R U . . .
C2 C 0.1197(2) 0.75559(15) 0.69301(9) 0.0310(4) Uani 1 1 d . . . . .
C3 C 0.1453(2) 0.66954(15) 0.75116(9) 0.0272(4) Uani 1 1 d . . . . .
C5 C 0.2241(2) 0.65095(16) 0.88127(9) 0.0311(4) Uani 1 1 d . . . . .
C6 C 0.3258(2) 0.54345(15) 0.86923(9) 0.0273(4) Uani 1 1 d . . . . .
C8 C 0.5465(2) 0.45294(16) 0.80755(10) 0.0299(4) Uani 1 1 d . . . . .
C9 C 0.4484(2) 0.34152(16) 0.77440(9) 0.0298(4) Uani 1 1 d . . . . .
C11 C 0.1804(2) 0.25139(16) 0.72636(10) 0.0314(4) Uani 1 1 d . . . . .
C12 C 0.1911(2) 0.16606(15) 0.78481(10) 0.0307(4) Uani 1 1 d . . . . .
C14 C 0.2114(2) 0.14117(15) 0.91363(10) 0.0310(4) Uani 1 1 d . . . . .
C15 C 0.0615(2) 0.05869(17) 0.89972(11) 0.0365(4) Uani 1 1 d . . . . .
C16 C -0.0394(2) 0.81488(17) 0.70393(11) 0.0386(4) Uani 1 1 d . . . . .
H16A H -0.060960 0.870061 0.667739 0.046 Uiso 1 1 calc R U . . .
H16B H -0.030426 0.856544 0.752426 0.046 Uiso 1 1 calc R U . . .
H16C H -0.128378 0.755858 0.698587 0.046 Uiso 1 1 calc R U . . .
C17 C 0.1087(3) 0.69025(18) 0.61776(10) 0.0426(5) Uani 1 1 d . . . . .
H17A H 0.212082 0.654946 0.611045 0.051 Uiso 1 1 calc R U . . .
H17B H 0.084358 0.744627 0.581314 0.051 Uiso 1 1 calc R U . . .
H17C H 0.022411 0.629182 0.612575 0.051 Uiso 1 1 calc R U . . .
C18 C 0.0579(3) 0.61378(19) 0.89986(11) 0.0426(5) Uani 1 1 d . . . . .
H18A H 0.004427 0.558141 0.860932 0.051 Uiso 1 1 calc R U . . .
H18B H -0.007816 0.682187 0.905485 0.051 Uiso 1 1 calc R U . . .
H18C H 0.070099 0.577070 0.945120 0.051 Uiso 1 1 calc R U . . .
C19 C 0.3165(3) 0.73238(17) 0.94297(10) 0.0436(5) Uani 1 1 d . . . . .
H19A H 0.252585 0.800442 0.953362 0.052 Uiso 1 1 calc R U . . .
H19B H 0.420693 0.757740 0.928704 0.052 Uiso 1 1 calc R U . . .
H19C H 0.335113 0.690967 0.986260 0.052 Uiso 1 1 calc R U . . .
C20 C 0.6523(2) 0.49002(19) 0.75183(11) 0.0394(5) Uani 1 1 d . . . . .
H20A H 0.583378 0.508009 0.708635 0.047 Uiso 1 1 calc R U . . .
H20B H 0.722273 0.426690 0.738769 0.047 Uiso 1 1 calc R U . . .
H20C H 0.719302 0.559239 0.772193 0.047 Uiso 1 1 calc R U . . .
C21 C 0.6523(2) 0.42676(18) 0.87618(11) 0.0377(4) Uani 1 1 d . . . . .
H21A H 0.717863 0.496677 0.896519 0.045 Uiso 1 1 calc R U . . .
H21B H 0.723723 0.363763 0.864227 0.045 Uiso 1 1 calc R U . . .
H21C H 0.582948 0.403119 0.911661 0.045 Uiso 1 1 calc R U . . .
C22 C 0.2111(3) 0.19047(18) 0.65344(10) 0.0406(5) Uani 1 1 d . . . . .
H22A H 0.135282 0.123067 0.640584 0.049 Uiso 1 1 calc R U . . .
H22B H 0.322423 0.164482 0.656563 0.049 Uiso 1 1 calc R U . . .
H22C H 0.195382 0.244771 0.616378 0.049 Uiso 1 1 calc R U . . .
C23 C 0.0068(2) 0.29423(17) 0.72198(12) 0.0381(4) Uani 1 1 d . . . . .
H23A H -0.008807 0.347374 0.684253 0.046 Uiso 1 1 calc R U . . .
H23B H -0.010731 0.335116 0.768580 0.046 Uiso 1 1 calc R U . . .
H23C H -0.070533 0.227489 0.710316 0.046 Uiso 1 1 calc R U . . .
C24 C 0.1950(3) 0.22322(17) 0.98150(10) 0.0386(4) Uani 1 1 d . . . . .
H24A H 0.184839 0.177459 1.022332 0.046 Uiso 1 1 calc R U . . .
H24B H 0.098524 0.268742 0.973159 0.046 Uiso 1 1 calc R U . . .
H24C H 0.291207 0.275918 0.992391 0.046 Uiso 1 1 calc R U . . .
C25 C 0.3655(2) 0.07338(17) 0.92356(11) 0.0364(4) Uani 1 1 d . . . . .
H25A H 0.373940 0.021750 0.879591 0.044 Uiso 1 1 calc R U . . .
H25B H 0.361544 0.026927 0.964510 0.044 Uiso 1 1 calc R U . . .
H25C H 0.459852 0.127963 0.932942 0.044 Uiso 1 1 calc R U . . .
C26 C 0.5370(2) 0.89518(16) 0.65454(9) 0.0294(4) Uani 1 1 d . . . . .
C27 C 0.5750(2) 0.83226(17) 0.59198(10) 0.0328(4) Uani 1 1 d . . . . .
H27 H 0.546853 0.751457 0.582689 0.039 Uiso 1 1 calc R U . . .
C28 C 0.6546(2) 0.88935(18) 0.54337(10) 0.0364(4) Uani 1 1 d . . . . .
H28 H 0.681370 0.846795 0.500680 0.044 Uiso 1 1 calc R U . . .
C29 C 0.6961(2) 1.00776(18) 0.55600(10) 0.0353(4) Uani 1 1 d . . . . .
C30 C 0.6555(2) 1.06866(17) 0.61903(10) 0.0357(4) Uani 1 1 d . . . . .
H30 H 0.682046 1.149721 0.628053 0.043 Uiso 1 1 calc R U . . .
C31 C 0.5777(2) 1.01358(16) 0.66851(10) 0.0324(4) Uani 1 1 d . . . . .
H31 H 0.552335 1.055912 0.711529 0.039 Uiso 1 1 calc R U . . .
C32 C 0.7830(3) 1.0697(2) 0.50319(12) 0.0453(5) Uani 1 1 d . . . . .
H32A H 0.899897 1.072223 0.518193 0.054 Uiso 1 1 calc R U . . .
H32B H 0.745906 1.149233 0.502239 0.054 Uiso 1 1 calc R U . . .
H32C H 0.759614 1.027914 0.454852 0.054 Uiso 1 1 calc R U . . .
C33 C -0.2208(3) 0.0465(2) 0.86463(14) 0.0493(5) Uani 1 1 d . . . . .
H33A H -0.307559 0.094798 0.845987 0.059 Uiso 1 1 calc R U . . .
H33B H -0.247883 0.016965 0.909325 0.059 Uiso 1 1 calc R U . . .
H33C H -0.208707 -0.019006 0.828644 0.059 Uiso 1 1 calc R U . . .
C35 C 0.3662(7) 0.5364(4) 0.4671(3) 0.1171(17) Uani 1 1 d . . . . .
H35 H 0.268684 0.562009 0.443385 0.140 Uiso 0.5 1 d R U P . .
C36 C 0.5155(9) 0.5755(5) 0.4508(4) 0.140(3) Uani 1 1 d . . . . .
H36 H 0.519136 0.629734 0.415872 0.167 Uiso 1 1 calc R U . . .
C37 C 0.6491(10) 0.5410(5) 0.4811(4) 0.149(3) Uani 1 1 d . . . . .
H37 H 0.751421 0.566550 0.469066 0.178 Uiso 1 1 calc R U . . .
C38 C 0.2404(9) 0.5682(6) 0.4380(3) 0.0702(16) Uani 0.5 1 d . . P . .
H38A H 0.204931 0.515534 0.394471 0.105 Uiso 0.5 1 calc R U P . .
H38B H 0.256698 0.647300 0.424674 0.105 Uiso 0.5 1 calc R U P . .
H38C H 0.157681 0.567394 0.471293 0.105 Uiso 0.5 1 calc R U P . .

loop_
_atom_site_aniso_label
_atom_site_aniso_U_11
_atom_site_aniso_U_22
_atom_site_aniso_U_33
_atom_site_aniso_U_23
_atom_site_aniso_U_13
_atom_site_aniso_U_12
S1 0.0323(2) 0.0285(2) 0.0282(2) 0.00465(17) 0.00393(17) 0.00786(18)
O1 0.0440(8) 0.0292(7) 0.0409(7) 0.0079(5) 0.0114(6) 0.0116(6)
O2 0.0342(7) 0.0441(8) 0.0273(6) 0.0045(5) 0.0023(5) 0.0031(6)
O3 0.0312(6) 0.0242(6) 0.0331(6) 0.0002(5) -0.0010(5) 0.0033(5)
O6 0.0399(7) 0.0259(6) 0.0299(6) 0.0029(5) 0.0052(5) 0.0006(5)
O9 0.0340(7) 0.0328(7) 0.0463(8) -0.0011(6) 0.0031(6) 0.0133(6)
O12 0.0392(7) 0.0263(7) 0.0440(7) -0.0058(5) 0.0022(6) 0.0053(6)
O15 0.0443(8) 0.0289(7) 0.0733(10) 0.0135(7) 0.0044(7) 0.0027(6)
O16 0.0298(7) 0.0336(7) 0.0528(8) 0.0086(6) 0.0070(6) 0.0039(6)
N1 0.0331(8) 0.0228(7) 0.0349(8) 0.0010(6) 0.0027(6) 0.0048(6)
N4 0.0334(8) 0.0241(7) 0.0252(7) 0.0009(5) 0.0022(6) 0.0037(6)
N7 0.0278(7) 0.0256(7) 0.0294(7) 0.0064(6) 0.0019(6) 0.0031(6)
N10 0.0264(7) 0.0247(7) 0.0303(7) -0.0003(6) 0.0012(6) 0.0056(6)
N13 0.0344(8) 0.0224(7) 0.0332(8) -0.0004(6) 0.0053(6) 0.0037(6)
C2 0.0361(10) 0.0263(9) 0.0289(9) 0.0007(7) -0.0024(7) 0.0032(7)
C3 0.0258(8) 0.0270(9) 0.0287(8) 0.0010(7) 0.0025(6) 0.0052(7)
C5 0.0406(10) 0.0291(9) 0.0238(8) 0.0016(7) 0.0045(7) 0.0072(8)
C6 0.0297(9) 0.0270(9) 0.0231(8) -0.0012(6) -0.0017(6) 0.0002(7)
C8 0.0239(8) 0.0316(9) 0.0350(9) 0.0081(7) 0.0024(7) 0.0052(7)
C9 0.0288(9) 0.0321(9) 0.0293(8) 0.0021(7) 0.0056(7) 0.0087(7)
C11 0.0307(9) 0.0279(9) 0.0337(9) -0.0037(7) -0.0008(7) 0.0060(7)
C12 0.0268(9) 0.0269(9) 0.0372(9) -0.0036(7) 0.0026(7) 0.0064(7)
C14 0.0330(9) 0.0254(9) 0.0351(9) 0.0025(7) 0.0052(7) 0.0043(7)
C15 0.0356(10) 0.0307(10) 0.0448(11) 0.0056(8) 0.0081(8) 0.0064(8)
C16 0.0323(10) 0.0340(10) 0.0485(11) 0.0088(8) -0.0050(8) 0.0042(8)
C17 0.0622(14) 0.0346(10) 0.0285(9) 0.0012(8) -0.0039(9) -0.0001(10)
C18 0.0443(12) 0.0463(12) 0.0423(11) 0.0100(9) 0.0186(9) 0.0125(9)
C19 0.0711(15) 0.0303(10) 0.0263(9) -0.0018(7) -0.0053(9) 0.0083(10)
C20 0.0294(9) 0.0439(11) 0.0499(11) 0.0174(9) 0.0130(8) 0.0110(8)
C21 0.0332(10) 0.0360(10) 0.0427(11) 0.0102(8) -0.0065(8) 0.0028(8)
C22 0.0489(12) 0.0379(11) 0.0326(10) -0.0051(8) -0.0001(8) 0.0090(9)
C23 0.0280(10) 0.0324(10) 0.0502(11) -0.0026(8) -0.0071(8) 0.0043(8)
C24 0.0497(12) 0.0322(10) 0.0352(10) 0.0017(8) 0.0104(8) 0.0070(9)
C25 0.0358(10) 0.0330(10) 0.0393(10) -0.0001(8) 0.0015(8) 0.0074(8)
C26 0.0299(9) 0.0311(9) 0.0277(8) 0.0045(7) 0.0013(7) 0.0091(7)
C27 0.0352(10) 0.0329(10) 0.0297(9) 0.0008(7) 0.0020(7) 0.0072(8)
C28 0.0368(10) 0.0450(11) 0.0277(9) 0.0015(8) 0.0040(7) 0.0098(9)
C29 0.0299(9) 0.0467(11) 0.0306(9) 0.0117(8) -0.0001(7) 0.0079(8)
C30 0.0385(10) 0.0331(10) 0.0356(10) 0.0077(8) -0.0008(8) 0.0055(8)
C31 0.0379(10) 0.0305(9) 0.0287(8) 0.0029(7) 0.0024(7) 0.0074(8)
C32 0.0379(11) 0.0600(14) 0.0415(11) 0.0189(10) 0.0073(9) 0.0059(10)
C33 0.0293(10) 0.0477(13) 0.0724(15) 0.0134(11) 0.0071(10) -0.0012(9)
C35 0.148(4) 0.084(3) 0.113(3) -0.057(3) 0.054(3) -0.023(3)
C36 0.199(6) 0.093(4) 0.129(5) -0.059(3) 0.108(5) -0.058(4)
C37 0.231(8) 0.086(3) 0.137(5) -0.054(3) 0.127(6) -0.053(4)
C38 0.094(5) 0.061(4) 0.054(3) -0.007(3) 0.015(3) -0.004(3)

loop_
_atom_type_symbol
_atom_type_description
_atom_type_scat_dispersion_real
_atom_type_scat_dispersion_imag
_atom_type_scat_source
C C 0.0181 0.0091
;
International Tables for Crystallography
(Vol. C, Tables 4.2.6.8 and 6.1.1.4)
;
H H 0.0000 0.0000
;
International Tables for Crystallography
(Vol. C, Table 6.1.1.4)
;
N N 0.0311 0.0180
;
International Tables for Crystallography
(Vol. C, Tables 4.2.6.8 and 6.1.1.4)
;
O O 0.0492 0.0322
;
International Tables for Crystallography
(Vol. C, Tables 4.2.6.8 and 6.1.1.4)
;
S S 0.3331 0.5567
;
International Tables for Crystallography
(Vol. C, Tables 4.2.6.8 and 6.1.1.4)
;

loop_
_geom_angle_atom_site_label_1
_geom_angle_atom_site_label_2
_geom_angle_atom_site_label_3
_geom_angle
_geom_angle_site_symmetry_1
_geom_angle_site_symmetry_3
_geom_angle_publ_flag
O2 S1 O1 119.03(8) . . ?
O2 S1 N1 109.57(8) . . ?
O1 S1 N1 106.79(8) . . ?
O2 S1 C26 106.44(9) . . ?
O1 S1 C26 108.09(8) . . ?
N1 S1 C26 106.27(8) . . ?
C15 O16 C33 116.01(16) . . ?
C2 N1 S1 123.20(12) . . ?
C2 N1 H1 118.1(15) . . ?
S1 N1 H1 111.7(15) . . ?
C3 N4 C5 123.52(15) . . ?
C3 N4 H4 118.2 . . ?
C5 N4 H4 118.2 . . ?
C6 N7 C8 123.74(15) . . ?
C6 N7 H7 118.1 . . ?
C8 N7 H7 118.1 . . ?
C9 N10 C11 122.26(15) . . ?
C9 N10 H10 118.9 . . ?
C11 N10 H10 118.9 . . ?
C12 N13 C14 121.47(15) . . ?
C12 N13 H13 119.3 . . ?
C14 N13 H13 119.3 . . ?
N1 C2 C17 110.76(16) . . ?
N1 C2 C16 106.72(15) . . ?
C17 C2 C16 110.40(16) . . ?
N1 C2 C3 112.04(14) . . ?
C17 C2 C3 110.10(15) . . ?
C16 C2 C3 106.68(15) . . ?
O3 C3 N4 122.96(16) . . ?
O3 C3 C2 121.21(15) . . ?
N4 C3 C2 115.81(15) . . ?
N4 C5 C18 110.36(15) . . ?
N4 C5 C19 106.47(15) . . ?
C18 C5 C19 111.21(17) . . ?
N4 C5 C6 111.43(14) . . ?
C18 C5 C6 109.87(16) . . ?
C19 C5 C6 107.42(15) . . ?
O6 C6 N7 122.96(16) . . ?
O6 C6 C5 119.31(16) . . ?
N7 C6 C5 117.70(15) . . ?
N7 C8 C20 107.84(14) . . ?
N7 C8 C21 110.45(15) . . ?
C20 C8 C21 110.21(15) . . ?
N7 C8 C9 111.41(14) . . ?
C20 C8 C9 107.69(16) . . ?
C21 C8 C9 109.18(15) . . ?
O9 C9 N10 122.19(17) . . ?
O9 C9 C8 120.20(16) . . ?
N10 C9 C8 117.61(15) . . ?
N10 C11 C22 111.64(16) . . ?
N10 C11 C23 107.84(14) . . ?
C22 C11 C23 110.06(15) . . ?
N10 C11 C12 110.61(14) . . ?
C22 C11 C12 110.94(15) . . ?
C23 C11 C12 105.54(16) . . ?
O12 C12 N13 122.08(17) . . ?
O12 C12 C11 120.92(16) . . ?
N13 C12 C11 116.62(15) . . ?
N13 C14 C15 109.32(15) . . ?
N13 C14 C25 110.73(15) . . ?
C15 C14 C25 110.88(15) . . ?
N13 C14 C24 107.29(14) . . ?
C15 C14 C24 107.79(16) . . ?
C25 C14 C24 110.72(16) . . ?
O15 C15 O16 123.86(19) . . ?
O15 C15 C14 125.15(18) . . ?
O16 C15 C14 110.87(16) . . ?
C2 C16 H16A 109.5 . . ?
C2 C16 H16B 109.5 . . ?
H16A C16 H16B 109.5 . . ?
C2 C16 H16C 109.5 . . ?
H16A C16 H16C 109.5 . . ?
H16B C16 H16C 109.5 . . ?
C2 C17 H17A 109.5 . . ?
C2 C17 H17B 109.5 . . ?
H17A C17 H17B 109.5 . . ?
C2 C17 H17C 109.5 . . ?
H17A C17 H17C 109.5 . . ?
H17B C17 H17C 109.5 . . ?
C5 C18 H18A 109.5 . . ?
C5 C18 H18B 109.5 . . ?
H18A C18 H18B 109.5 . . ?
C5 C18 H18C 109.5 . . ?
H18A C18 H18C 109.5 . . ?
H18B C18 H18C 109.5 . . ?
C5 C19 H19A 109.5 . . ?
C5 C19 H19B 109.5 . . ?
H19A C19 H19B 109.5 . . ?
C5 C19 H19C 109.5 . . ?
H19A C19 H19C 109.5 . . ?
H19B C19 H19C 109.5 . . ?
C8 C20 H20A 109.5 . . ?
C8 C20 H20B 109.5 . . ?
H20A C20 H20B 109.5 . . ?
C8 C20 H20C 109.5 . . ?
H20A C20 H20C 109.5 . . ?
H20B C20 H20C 109.5 . . ?
C8 C21 H21A 109.5 . . ?
C8 C21 H21B 109.5 . . ?
H21A C21 H21B 109.5 . . ?
C8 C21 H21C 109.5 . . ?
H21A C21 H21C 109.5 . . ?
H21B C21 H21C 109.5 . . ?
C11 C22 H22A 109.5 . . ?
C11 C22 H22B 109.5 . . ?
H22A C22 H22B 109.5 . . ?
C11 C22 H22C 109.5 . . ?
H22A C22 H22C 109.5 . . ?
H22B C22 H22C 109.5 . . ?
C11 C23 H23A 109.5 . . ?
C11 C23 H23B 109.5 . . ?
H23A C23 H23B 109.5 . . ?
C11 C23 H23C 109.5 . . ?
H23A C23 H23C 109.5 . . ?
H23B C23 H23C 109.5 . . ?
C14 C24 H24A 109.5 . . ?
C14 C24 H24B 109.5 . . ?
H24A C24 H24B 109.5 . . ?
C14 C24 H24C 109.5 . . ?
H24A C24 H24C 109.5 . . ?
H24B C24 H24C 109.5 . . ?
C14 C25 H25A 109.5 . . ?
C14 C25 H25B 109.5 . . ?
H25A C25 H25B 109.5 . . ?
C14 C25 H25C 109.5 . . ?
H25A C25 H25C 109.5 . . ?
H25B C25 H25C 109.5 . . ?
C27 C26 C31 120.86(17) . . ?
C27 C26 S1 120.15(15) . . ?
C31 C26 S1 118.98(13) . . ?
C28 C27 C26 118.99(18) . . ?
C28 C27 H27 120.5 . . ?
C26 C27 H27 120.5 . . ?
C27 C28 C29 121.23(17) . . ?
C27 C28 H28 119.4 . . ?
C29 C28 H28 119.4 . . ?
C28 C29 C30 118.45(18) . . ?
C28 C29 C32 121.20(18) . . ?
C30 C29 C32 120.35(19) . . ?
C31 C30 C29 121.38(18) . . ?
C31 C30 H30 119.3 . . ?
C29 C30 H30 119.3 . . ?
C30 C31 C26 119.09(17) . . ?
C30 C31 H31 120.5 . . ?
C26 C31 H31 120.5 . . ?
C29 C32 H32A 109.5 . . ?
C29 C32 H32B 109.5 . . ?
H32A C32 H32B 109.5 . . ?
C29 C32 H32C 109.5 . . ?
H32A C32 H32C 109.5 . . ?
H32B C32 H32C 109.5 . . ?
O16 C33 H33A 109.5 . . ?
O16 C33 H33B 109.5 . . ?
H33A C33 H33B 109.5 . . ?
O16 C33 H33C 109.5 . . ?
H33A C33 H33C 109.5 . . ?
H33B C33 H33C 109.5 . . ?
C38 C35 C36 122.2(8) . . ?
C38 C35 C37 115.5(7) . 2_666 ?
C36 C35 C37 122.3(6) . 2_666 ?
C38 C35 H35 1.3 . . ?
C36 C35 H35 120.9 . . ?
C37 C35 H35 116.8 2_666 . ?
C37 C36 C35 122.3(8) . . ?
C37 C36 H36 118.8 . . ?
C35 C36 H36 118.8 . . ?
C36 C37 C35 115.4(7) . 2_666 ?
C36 C37 H37 122.3 . . ?
C35 C37 H37 122.3 2_666 . ?
C35 C38 H35 4.9 . . ?
C35 C38 H38A 109.5 . . ?
H35 C38 H38A 108.0 . . ?
C35 C38 H38B 109.5 . . ?
H35 C38 H38B 106.1 . . ?
H38A C38 H38B 109.5 . . ?
C35 C38 H38C 109.5 . . ?
H35 C38 H38C 114.2 . . ?
H38A C38 H38C 109.5 . . ?
H38B C38 H38C 109.5 . . ?

loop_
_geom_bond_atom_site_label_1
_geom_bond_atom_site_label_2
_geom_bond_distance
_geom_bond_site_symmetry_2
_geom_bond_publ_flag
S1 O2 1.4341(13) . ?
S1 O1 1.4379(13) . ?
S1 N1 1.6237(16) . ?
S1 C26 1.7568(19) . ?
O3 C3 1.229(2) . ?
O6 C6 1.233(2) . ?
O9 C9 1.227(2) . ?
O12 C12 1.235(2) . ?
O15 C15 1.210(2) . ?
O16 C15 1.336(2) . ?
O16 C33 1.448(3) . ?
N1 C2 1.485(2) . ?
N1 H1 0.85(2) . ?
N4 C3 1.348(2) . ?
N4 C5 1.468(2) . ?
N4 H4 0.8800 . ?
N7 C6 1.344(2) . ?
N7 C8 1.473(2) . ?
N7 H7 0.8800 . ?
N10 C9 1.352(2) . ?
N10 C11 1.462(2) . ?
N10 H10 0.8800 . ?
N13 C12 1.336(2) . ?
N13 C14 1.464(2) . ?
N13 H13 0.8800 . ?
C2 C17 1.525(2) . ?
C2 C16 1.536(3) . ?
C2 C3 1.545(2) . ?
C5 C18 1.522(3) . ?
C5 C19 1.534(3) . ?
C5 C6 1.539(2) . ?
C8 C20 1.522(3) . ?
C8 C21 1.534(2) . ?
C8 C9 1.541(3) . ?
C11 C22 1.527(2) . ?
C11 C23 1.538(2) . ?
C11 C12 1.539(3) . ?
C14 C15 1.527(3) . ?
C14 C25 1.527(2) . ?
C14 C24 1.533(3) . ?
C16 H16A 0.9800 . ?
C16 H16B 0.9800 . ?
C16 H16C 0.9800 . ?
C17 H17A 0.9800 . ?
C17 H17B 0.9800 . ?
C17 H17C 0.9800 . ?
C18 H18A 0.9800 . ?
C18 H18B 0.9800 . ?
C18 H18C 0.9800 . ?
C19 H19A 0.9800 . ?
C19 H19B 0.9800 . ?
C19 H19C 0.9800 . ?
C20 H20A 0.9800 . ?
C20 H20B 0.9800 . ?
C20 H20C 0.9800 . ?
C21 H21A 0.9800 . ?
C21 H21B 0.9800 . ?
C21 H21C 0.9800 . ?
C22 H22A 0.9800 . ?
C22 H22B 0.9800 . ?
C22 H22C 0.9800 . ?
C23 H23A 0.9800 . ?
C23 H23B 0.9800 . ?
C23 H23C 0.9800 . ?
C24 H24A 0.9800 . ?
C24 H24B 0.9800 . ?
C24 H24C 0.9800 . ?
C25 H25A 0.9800 . ?
C25 H25B 0.9800 . ?
C25 H25C 0.9800 . ?
C26 C27 1.391(2) . ?
C26 C31 1.392(3) . ?
C27 C28 1.388(3) . ?
C27 H27 0.9500 . ?
C28 C29 1.391(3) . ?
C28 H28 0.9500 . ?
C29 C30 1.396(3) . ?
C29 C32 1.509(3) . ?
C30 C31 1.380(3) . ?
C30 H30 0.9500 . ?
C31 H31 0.9500 . ?
C32 H32A 0.9800 . ?
C32 H32B 0.9800 . ?
C32 H32C 0.9800 . ?
C33 H33A 0.9800 . ?
C33 H33B 0.9800 . ?
C33 H33C 0.9800 . ?
C35 C38 1.209(8) . ?
C35 C36 1.385(7) . ?
C35 C37 1.394(8) 2_666 ?
C35 H35 0.9500 . ?
C36 C37 1.282(9) . ?
C36 H36 0.9500 . ?
C37 H37 0.9500 . ?
C38 H35 0.2598 . ?
C38 H38A 0.9800 . ?
C38 H38B 0.9800 . ?
C38 H38C 0.9800 . ?

loop_
_geom_hbond_atom_site_label_D
_geom_hbond_atom_site_label_H
_geom_hbond_atom_site_label_A
_geom_hbond_distance_DH
_geom_hbond_distance_HA
_geom_hbond_distance_DA
_geom_hbond_angle_DHA
_geom_hbond_site_symmetry_A
_geom_hbond_publ_flag
N4 H4 O2 0.88 2.58 3.192(2) 127.8 . yes
N7 H7 O1 0.88 2.22 3.0125(19) 149.8 . yes
N10 H10 O3 0.88 2.10 2.9605(18) 163.9 . yes
N13 H13 O6 0.88 2.07 2.9384(19) 168.8 . yes

loop_
_geom_torsion_atom_site_label_1
_geom_torsion_atom_site_label_2
_geom_torsion_atom_site_label_3
_geom_torsion_atom_site_label_4
_geom_torsion
_geom_torsion_site_symmetry_1
_geom_torsion_site_symmetry_2
_geom_torsion_site_symmetry_3
_geom_torsion_site_symmetry_4
_geom_torsion_publ_flag
O2 S1 N1 C2 -116.46(14) . . . . ?
O1 S1 N1 C2 13.71(16) . . . . ?
C26 S1 N1 C2 128.92(14) . . . . ?
S1 N1 C2 C17 -77.77(18) . . . . ?
S1 N1 C2 C16 162.02(13) . . . . ?
S1 N1 C2 C3 45.6(2) . . . . ?
C5 N4 C3 O3 -5.2(3) . . . . ?
C5 N4 C3 C2 173.10(15) . . . . ?
N1 C2 C3 O3 -145.86(16) . . . . ?
C17 C2 C3 O3 -22.1(2) . . . . ?
C16 C2 C3 O3 97.70(19) . . . . ?
N1 C2 C3 N4 35.8(2) . . . . ?
C17 C2 C3 N4 159.52(17) . . . . ?
C16 C2 C3 N4 -80.66(19) . . . . ?
C3 N4 C5 C18 -65.2(2) . . . . ?
C3 N4 C5 C19 174.04(16) . . . . ?
C3 N4 C5 C6 57.2(2) . . . . ?
C8 N7 C6 O6 1.7(3) . . . . ?
C8 N7 C6 C5 179.73(15) . . . . ?
N4 C5 C6 O6 -152.91(16) . . . . ?
C18 C5 C6 O6 -30.3(2) . . . . ?
C19 C5 C6 O6 90.8(2) . . . . ?
N4 C5 C6 N7 29.0(2) . . . . ?
C18 C5 C6 N7 151.63(16) . . . . ?
C19 C5 C6 N7 -87.26(19) . . . . ?
C6 N7 C8 C20 177.32(16) . . . . ?
C6 N7 C8 C21 -62.2(2) . . . . ?
C6 N7 C8 C9 59.3(2) . . . . ?
C11 N10 C9 O9 10.3(3) . . . . ?
C11 N10 C9 C8 -170.08(15) . . . . ?
N7 C8 C9 O9 -164.05(16) . . . . ?
C20 C8 C9 O9 77.9(2) . . . . ?
C21 C8 C9 O9 -41.8(2) . . . . ?
N7 C8 C9 N10 16.3(2) . . . . ?
C20 C8 C9 N10 -101.76(18) . . . . ?
C21 C8 C9 N10 138.57(17) . . . . ?
C9 N10 C11 C22 -75.8(2) . . . . ?
C9 N10 C11 C23 163.17(16) . . . . ?
C9 N10 C11 C12 48.2(2) . . . . ?
C14 N13 C12 O12 0.9(3) . . . . ?
C14 N13 C12 C11 173.96(15) . . . . ?
N10 C11 C12 O12 -150.67(16) . . . . ?
C22 C11 C12 O12 -26.2(2) . . . . ?
C23 C11 C12 O12 92.96(19) . . . . ?
N10 C11 C12 N13 36.2(2) . . . . ?
C22 C11 C12 N13 160.63(16) . . . . ?
C23 C11 C12 N13 -80.19(19) . . . . ?
C12 N13 C14 C15 -47.8(2) . . . . ?
C12 N13 C14 C25 74.7(2) . . . . ?
C12 N13 C14 C24 -164.41(17) . . . . ?
C33 O16 C15 O15 -3.7(3) . . . . ?
C33 O16 C15 C14 -179.89(17) . . . . ?
N13 C14 C15 O15 136.4(2) . . . . ?
C25 C14 C15 O15 14.1(3) . . . . ?
C24 C14 C15 O15 -107.3(2) . . . . ?
N13 C14 C15 O16 -47.4(2) . . . . ?
C25 C14 C15 O16 -169.76(16) . . . . ?
C24 C14 C15 O16 68.9(2) . . . . ?
O2 S1 C26 C27 144.83(15) . . . . ?
O1 S1 C26 C27 15.89(17) . . . . ?
N1 S1 C26 C27 -98.43(15) . . . . ?
O2 S1 C26 C31 -33.80(16) . . . . ?
O1 S1 C26 C31 -162.74(14) . . . . ?
N1 S1 C26 C31 82.94(16) . . . . ?
C31 C26 C27 C28 0.0(3) . . . . ?
S1 C26 C27 C28 -178.56(14) . . . . ?
C26 C27 C28 C29 -0.3(3) . . . . ?
C27 C28 C29 C30 -0.1(3) . . . . ?
C27 C28 C29 C32 179.86(17) . . . . ?
C28 C29 C30 C31 0.7(3) . . . . ?
C32 C29 C30 C31 -179.23(17) . . . . ?
C29 C30 C31 C26 -0.9(3) . . . . ?
C27 C26 C31 C30 0.6(3) . . . . ?
S1 C26 C31 C30 179.19(14) . . . . ?
C38 C35 C36 C37 -179.3(6) . . . . ?
C37 C35 C36 C37 1.5(9) 2_666 . . . ?
C35 C36 C37 C35 -1.4(8) . . . 2_666 ?
